data_4020851
loop_
_publ_author_name
'Ho-Kee Yim'
'Henry N. C. Wong'

_publ_section_title
;
 Diastereoselective Addition Reactions of Furyl Sulfonylimine
 Using Chiral Boronates as Auxiliary: Application to the Enantioselective
 Synthesis of 2,3-Disubstituted Furyl Sulfonylamides
;
_journal_name_full 'Journal of Organic Chemistry'
_journal_page_first 2892
_journal_page_last 2895
_journal_paper_doi 10.1021/jo030385e
_journal_volume 69
_journal_year 2004
_chemical_formula_sum 'C51 H54 B N O9 S'
_chemical_formula_weight 867.82
_space_group_IT_number 19
_symmetry_cell_setting orthorhombic
_symmetry_space_group_name_Hall 'P 2ac 2ab'
_symmetry_space_group_name_H-M 'P 21 21 21'
_cell_angle_alpha 90.00
_cell_angle_beta 90.00
_cell_angle_gamma 90.00
_cell_formula_units_Z 4
_cell_length_a 13.922(3)
_cell_length_b 16.261(3)
_cell_length_c 20.062(4)
_cell_measurement_temperature 293(2)
_cell_volume 4541.6(16)
_diffrn_ambient_temperature 293(2)
_exptl_crystal_density_diffrn 1.269
_cod_depositor_comments
;
The following automatic conversions were performed:
'_symmetry_cell_setting' value 'ORTHORHOMBIC' changed to 'orthorhombic'
according to '/home/saulius/struct/CIF-dictionaries/cif_core.dic'
dictionary named 'cif_core.dic' version 2.4.1 from 2010-06-29.

Automatic conversion script
Id: cif_fix_enum 1527 2010-12-29 10:47:43Z saulius 
;
_cod_database_code 4020851

loop_
_symmetry_equiv_pos_as_xyz
'x, y, z'
'-x+1/2, -y, z+1/2'
'-x, y+1/2, -z+1/2'
'x+1/2, -y+1/2, -z'

loop_
_atom_site_label
_atom_site_type_symbol
_atom_site_fract_x
_atom_site_fract_y
_atom_site_fract_z
_atom_site_U_iso_or_equiv
_atom_site_adp_type
_atom_site_occupancy
_atom_site_symmetry_multiplicity
_atom_site_calc_flag
_atom_site_refinement_flags
_atom_site_disorder_assembly
_atom_site_disorder_group
S1 S 0.15802(5) 0.41432(5) 0.24329(4) 0.0786(2) Uani 1 1 d . . .
N1 N 0.16985(15) 0.44361(15) 0.16680(11) 0.0755(6) Uani 1 1 d . . .
H1A H 0.1223 0.4361 0.1401 0.091 Uiso 1 1 calc R . .
B1 B 0.49900(17) 0.46396(16) 0.15150(12) 0.0546(5) Uani 1 1 d . . .
O1 O 0.25112(14) 0.40957(16) 0.27291(11) 0.1016(7) Uani 1 1 d . . .
O2 O 0.09655(16) 0.34367(13) 0.24126(13) 0.1013(7) Uani 1 1 d . . .
O3 O 0.17848(15) 0.64590(13) 0.16676(13) 0.1001(7) Uani 1 1 d . . .
O4 O 0.06772(16) 0.5991(2) 0.09675(15) 0.1329(10) Uani 1 1 d . . .
O5 O 0.28471(13) 0.35495(11) 0.07975(9) 0.0718(4) Uani 1 1 d . . .
O6 O 0.47911(10) 0.53822(10) 0.18098(7) 0.0566(4) Uani 1 1 d . . .
O7 O 0.59436(10) 0.44321(9) 0.15396(8) 0.0604(4) Uani 1 1 d . . .
O8 O 0.65184(11) 0.61457(11) 0.30638(9) 0.0704(4) Uani 1 1 d . . .
O9 O 0.75721(11) 0.61469(11) 0.16186(9) 0.0724(5) Uani 1 1 d . . .
C1 C 0.09406(18) 0.49341(18) 0.28438(13) 0.0726(7) Uani 1 1 d . . .
C2 C -0.00284(19) 0.5051(2) 0.26971(15) 0.0818(7) Uani 1 1 d . . .
H2B H -0.0320 0.4726 0.2373 0.098 Uiso 1 1 calc R . .
C3 C -0.0562(2) 0.5640(2) 0.30247(15) 0.0861(8) Uani 1 1 d . . .
H3A H -0.1207 0.5711 0.2918 0.103 Uiso 1 1 calc R . .
C4 C -0.0144(2) 0.61260(19) 0.35126(15) 0.0860(8) Uani 1 1 d . . .
C5 C 0.0810(3) 0.6017(2) 0.36510(16) 0.0940(9) Uani 1 1 d . . .
H5A H 0.1097 0.6344 0.3975 0.113 Uiso 1 1 calc R . .
C6 C 0.1364(2) 0.5431(2) 0.33195(16) 0.0905(9) Uani 1 1 d . . .
H6A H 0.2014 0.5375 0.3418 0.109 Uiso 1 1 calc R . .
C7 C -0.0752(3) 0.6759(2) 0.3882(2) 0.1175(12) Uani 1 1 d . . .
H7A H -0.1398 0.6742 0.3717 0.176 Uiso 1 1 calc R . .
H7B H -0.0488 0.7298 0.3812 0.176 Uiso 1 1 calc R . .
H7C H -0.0751 0.6635 0.4350 0.176 Uiso 1 1 calc R . .
C8 C 0.25776(15) 0.48253(15) 0.14000(12) 0.0613(5) Uani 1 1 d . . .
H8A H 0.2894 0.5113 0.1769 0.074 Uiso 1 1 calc R . .
C9 C 0.23005(16) 0.54832(15) 0.08640(12) 0.0602(5) Uani 1 1 d . . .
C10 C 0.31665(16) 0.60468(14) 0.07218(11) 0.0594(5) Uani 1 1 d . . .
H10A H 0.3348 0.6327 0.1130 0.071 Uiso 1 1 calc R . .
H10B H 0.3707 0.5712 0.0581 0.071 Uiso 1 1 calc R . .
C11 C 0.29532(19) 0.66850(16) 0.01854(13) 0.0690(6) Uani 1 1 d . . .
H11A H 0.3524 0.7012 0.0102 0.083 Uiso 1 1 calc R . .
H11B H 0.2449 0.7051 0.0338 0.083 Uiso 1 1 calc R . .
C12 C 0.2638(2) 0.62634(18) -0.04581(14) 0.0800(7) Uani 1 1 d . . .
H12A H 0.2476 0.6679 -0.0787 0.096 Uiso 1 1 calc R . .
H12B H 0.3167 0.5941 -0.0632 0.096 Uiso 1 1 calc R . .
C13 C 0.1786(2) 0.57126(18) -0.03522(14) 0.0845(8) Uani 1 1 d . . .
H13A H 0.1645 0.5421 -0.0763 0.101 Uiso 1 1 calc R . .
H13B H 0.1231 0.6045 -0.0240 0.101 Uiso 1 1 calc R . .
C14 C 0.1967(2) 0.50935(17) 0.02014(13) 0.0736(7) Uani 1 1 d . . .
H14A H 0.2452 0.4706 0.0053 0.088 Uiso 1 1 calc R . .
H14B H 0.1380 0.4787 0.0281 0.088 Uiso 1 1 calc R . .
C15 C 0.14850(18) 0.59970(18) 0.11581(15) 0.0756(7) Uani 1 1 d . . .
C16 C 0.1088(3) 0.6990(2) 0.1989(3) 0.148(2) Uani 1 1 d . . .
H16A H 0.0468 0.6909 0.1779 0.178 Uiso 1 1 calc R . .
H16B H 0.1028 0.6829 0.2452 0.178 Uiso 1 1 calc R . .
C17 C 0.1318(3) 0.7815(3) 0.1961(3) 0.1240(14) Uani 1 1 d . . .
H17A H 0.0824 0.8129 0.2178 0.186 Uiso 1 1 calc R . .
H17B H 0.1369 0.7984 0.1504 0.186 Uiso 1 1 calc R . .
H17C H 0.1920 0.7905 0.2183 0.186 Uiso 1 1 calc R . .
C18 C 0.32596(16) 0.41827(14) 0.11480(11) 0.0592(5) Uani 1 1 d . . .
C19 C 0.42353(16) 0.40935(14) 0.11683(11) 0.0578(5) Uani 1 1 d . . .
C20 C 0.4424(2) 0.33513(16) 0.07980(13) 0.0710(6) Uani 1 1 d . . .
H20A H 0.5025 0.3122 0.0718 0.085 Uiso 1 1 calc R . .
C21 C 0.3588(2) 0.30538(17) 0.05920(14) 0.0786(7) Uani 1 1 d . . .
H21A H 0.3514 0.2576 0.0343 0.094 Uiso 1 1 calc R . .
C22 C 0.56813(15) 0.57085(14) 0.20750(10) 0.0551(5) Uani 1 1 d . . .
H22A H 0.5789 0.6260 0.1892 0.066 Uiso 1 1 calc R . .
C23 C 0.56370(15) 0.57615(14) 0.28464(10) 0.0555(5) Uani 1 1 d . . .
C24 C 0.47700(15) 0.62675(14) 0.30950(11) 0.0546(5) Uani 1 1 d . . .
C25 C 0.43434(19) 0.68797(16) 0.27155(13) 0.0692(6) Uani 1 1 d . . .
H25A H 0.4535 0.6952 0.2275 0.083 Uiso 1 1 calc R . .
C26 C 0.3640(2) 0.73848(19) 0.29776(15) 0.0827(8) Uani 1 1 d . . .
H26A H 0.3385 0.7806 0.2719 0.099 Uiso 1 1 calc R . .
C27 C 0.33162(19) 0.72685(18) 0.36157(15) 0.0770(7) Uani 1 1 d . . .
H27A H 0.2836 0.7605 0.3787 0.092 Uiso 1 1 calc R . .
C28 C 0.37020(19) 0.66549(17) 0.40019(14) 0.0744(7) Uani 1 1 d . . .
H28A H 0.3478 0.6567 0.4433 0.089 Uiso 1 1 calc R . .
C29 C 0.44358(18) 0.61641(16) 0.37402(11) 0.0654(6) Uani 1 1 d . . .
H29A H 0.4707 0.5757 0.4006 0.078 Uiso 1 1 calc R . .
C30 C 0.56451(17) 0.49019(15) 0.31521(10) 0.0596(5) Uani 1 1 d . . .
C31 C 0.48334(19) 0.43991(15) 0.30972(11) 0.0655(6) Uani 1 1 d . . .
H31A H 0.4290 0.4593 0.2879 0.079 Uiso 1 1 calc R . .
C32 C 0.4834(2) 0.36114(17) 0.33672(14) 0.0818(8) Uani 1 1 d . . .
H32A H 0.4296 0.3278 0.3322 0.098 Uiso 1 1 calc R . .
C33 C 0.5637(3) 0.3322(2) 0.37044(15) 0.0964(11) Uani 1 1 d . . .
H33A H 0.5635 0.2798 0.3890 0.116 Uiso 1 1 calc R . .
C34 C 0.6427(3) 0.3810(2) 0.37615(15) 0.0911(10) Uani 1 1 d . . .
H34A H 0.6965 0.3613 0.3985 0.109 Uiso 1 1 calc R . .
C35 C 0.6445(2) 0.45963(18) 0.34920(13) 0.0752(7) Uani 1 1 d . . .
H35A H 0.6991 0.4921 0.3538 0.090 Uiso 1 1 calc R . .
C36 C 0.6668(2) 0.69983(18) 0.29018(16) 0.0803(7) Uani 1 1 d . . .
H36A H 0.7278 0.7174 0.3073 0.120 Uiso 1 1 calc R . .
H36B H 0.6167 0.7324 0.3098 0.120 Uiso 1 1 calc R . .
H36C H 0.6658 0.7066 0.2426 0.120 Uiso 1 1 calc R . .
C37 C 0.64662(15) 0.51198(14) 0.18066(11) 0.0573(5) Uani 1 1 d . . .
H37A H 0.6866 0.4932 0.2179 0.069 Uiso 1 1 calc R . .
C38 C 0.71222(16) 0.54893(15) 0.12563(12) 0.0599(5) Uani 1 1 d . . .
C39 C 0.65046(16) 0.58200(16) 0.06801(11) 0.0614(5) Uani 1 1 d . . .
C40 C 0.62956(18) 0.66502(16) 0.06218(13) 0.0678(6) Uani 1 1 d . . .
H40A H 0.6545 0.7017 0.0932 0.081 Uiso 1 1 calc R . .
C41 C 0.5722(2) 0.69441(19) 0.01095(15) 0.0798(7) Uani 1 1 d . . .
H41A H 0.5591 0.7504 0.0079 0.096 Uiso 1 1 calc R . .
C42 C 0.5346(2) 0.6409(2) -0.03552(15) 0.0911(9) Uani 1 1 d . . .
H42A H 0.4971 0.6605 -0.0704 0.109 Uiso 1 1 calc R . .
C43 C 0.5531(3) 0.5581(2) -0.02971(14) 0.0937(9) Uani 1 1 d . . .
H43A H 0.5269 0.5216 -0.0604 0.112 Uiso 1 1 calc R . .
C44 C 0.6104(2) 0.52864(19) 0.02137(13) 0.0790(7) Uani 1 1 d . . .
H44A H 0.6224 0.4725 0.0246 0.095 Uiso 1 1 calc R . .
C45 C 0.78747(17) 0.48639(16) 0.10179(13) 0.0688(6) Uani 1 1 d . . .
C46 C 0.8279(3) 0.4953(3) 0.03956(19) 0.144(2) Uani 1 1 d . . .
H46A H 0.8067 0.5369 0.0114 0.173 Uiso 1 1 calc R . .
C47 C 0.9004(4) 0.4422(4) 0.0186(2) 0.171(3) Uani 1 1 d . . .
H47A H 0.9272 0.4494 -0.0234 0.205 Uiso 1 1 calc R . .
C48 C 0.9330(3) 0.3805(2) 0.05765(19) 0.1083(11) Uani 1 1 d . . .
H48A H 0.9808 0.3451 0.0427 0.130 Uiso 1 1 calc R . .
C49 C 0.89429(19) 0.37165(19) 0.11916(17) 0.0828(8) Uani 1 1 d . . .
H49A H 0.9161 0.3299 0.1470 0.099 Uiso 1 1 calc R . .
C50 C 0.82226(17) 0.42426(17) 0.14118(13) 0.0698(6) Uani 1 1 d . . .
H50A H 0.7970 0.4171 0.1837 0.084 Uiso 1 1 calc R . .
C51 C 0.84047(19) 0.6530(2) 0.1338(2) 0.1018(11) Uani 1 1 d . . .
H51A H 0.8635 0.6948 0.1636 0.153 Uiso 1 1 calc R . .
H51B H 0.8241 0.6774 0.0917 0.153 Uiso 1 1 calc R . .
H51C H 0.8897 0.6124 0.1272 0.153 Uiso 1 1 calc R . .

loop_
_atom_site_aniso_label
_atom_site_aniso_U_11
_atom_site_aniso_U_22
_atom_site_aniso_U_33
_atom_site_aniso_U_23
_atom_site_aniso_U_13
_atom_site_aniso_U_12
S1 0.0633(4) 0.0846(5) 0.0881(4) 0.0185(4) 0.0079(3) -0.0023(3)
N1 0.0539(11) 0.0929(16) 0.0796(14) 0.0024(11) -0.0002(9) -0.0107(10)
B1 0.0502(13) 0.0617(15) 0.0520(12) 0.0055(10) 0.0069(10) 0.0027(10)
O1 0.0702(12) 0.1383(19) 0.0964(14) 0.0340(13) 0.0003(10) 0.0132(12)
O2 0.0925(14) 0.0730(13) 0.1384(19) 0.0139(12) 0.0282(14) -0.0127(10)
O3 0.0810(13) 0.0830(14) 0.1364(19) -0.0378(13) 0.0344(12) -0.0045(10)
O4 0.0542(12) 0.196(3) 0.148(2) -0.017(2) -0.0062(13) 0.0276(15)
O5 0.0719(10) 0.0612(10) 0.0824(11) -0.0075(8) -0.0095(8) -0.0062(8)
O6 0.0484(8) 0.0667(10) 0.0547(8) -0.0015(6) -0.0014(6) 0.0041(6)
O7 0.0522(8) 0.0571(9) 0.0717(9) 0.0021(7) 0.0079(7) 0.0023(6)
O8 0.0545(9) 0.0770(12) 0.0798(11) -0.0053(8) -0.0108(8) -0.0014(7)
O9 0.0541(9) 0.0806(12) 0.0825(11) -0.0055(9) 0.0045(8) -0.0127(8)
C1 0.0682(15) 0.0806(17) 0.0689(14) 0.0143(12) -0.0005(12) -0.0127(12)
C2 0.0622(14) 0.098(2) 0.0855(18) -0.0081(14) -0.0002(12) -0.0064(14)
C3 0.0724(17) 0.093(2) 0.0930(19) 0.0020(16) 0.0019(14) -0.0062(14)
C4 0.096(2) 0.081(2) 0.0811(17) 0.0063(14) 0.0081(16) -0.0063(15)
C5 0.101(2) 0.095(2) 0.0860(19) -0.0072(16) -0.0119(17) -0.0123(18)
C6 0.0762(18) 0.106(2) 0.0895(19) 0.0108(17) -0.0145(15) -0.0099(16)
C7 0.142(3) 0.100(3) 0.110(3) -0.014(2) 0.006(2) 0.013(2)
C8 0.0512(11) 0.0677(15) 0.0650(13) -0.0011(10) 0.0000(10) -0.0059(10)
C9 0.0534(12) 0.0599(14) 0.0673(13) -0.0040(10) -0.0044(10) 0.0028(10)
C10 0.0529(12) 0.0622(14) 0.0631(13) -0.0025(10) -0.0042(9) 0.0031(10)
C11 0.0693(15) 0.0643(16) 0.0733(15) 0.0010(11) -0.0059(12) 0.0032(11)
C12 0.098(2) 0.0727(17) 0.0690(15) 0.0023(12) -0.0143(14) 0.0093(15)
C13 0.095(2) 0.0798(19) 0.0790(16) -0.0036(13) -0.0307(15) 0.0083(15)
C14 0.0724(16) 0.0738(17) 0.0747(15) -0.0039(12) -0.0194(12) -0.0038(12)
C15 0.0555(14) 0.0765(17) 0.0948(18) 0.0039(14) 0.0063(13) 0.0067(12)
C16 0.152(4) 0.079(3) 0.213(5) -0.033(3) 0.118(4) -0.010(2)
C17 0.099(2) 0.095(3) 0.177(4) -0.035(3) 0.002(3) 0.018(2)
C18 0.0616(13) 0.0571(13) 0.0588(11) 0.0002(10) -0.0041(10) -0.0046(10)
C19 0.0582(12) 0.0555(13) 0.0597(11) 0.0044(10) 0.0042(9) 0.0030(10)
C20 0.0751(16) 0.0641(16) 0.0737(16) -0.0025(11) 0.0051(12) 0.0095(12)
C21 0.097(2) 0.0580(16) 0.0810(16) -0.0108(12) -0.0050(15) 0.0015(14)
C22 0.0480(11) 0.0624(14) 0.0548(11) 0.0018(9) 0.0015(9) 0.0006(9)
C23 0.0490(10) 0.0606(13) 0.0568(11) -0.0024(9) -0.0026(9) 0.0036(9)
C24 0.0507(11) 0.0553(13) 0.0577(12) -0.0023(9) -0.0037(9) 0.0017(9)
C25 0.0727(15) 0.0703(16) 0.0646(14) 0.0046(11) -0.0012(11) 0.0122(12)
C26 0.0806(17) 0.0804(19) 0.0872(19) 0.0057(14) -0.0074(15) 0.0244(14)
C27 0.0649(15) 0.0743(17) 0.0916(19) -0.0071(14) 0.0062(13) 0.0149(12)
C28 0.0734(16) 0.0725(17) 0.0772(16) -0.0008(12) 0.0194(12) 0.0039(13)
C29 0.0689(14) 0.0663(15) 0.0609(13) 0.0038(10) 0.0037(11) 0.0110(11)
C30 0.0667(13) 0.0639(14) 0.0482(11) 0.0015(9) 0.0046(10) 0.0150(11)
C31 0.0779(15) 0.0638(15) 0.0547(12) 0.0037(10) 0.0114(11) 0.0048(11)
C32 0.113(2) 0.0625(16) 0.0696(15) 0.0022(12) 0.0262(15) 0.0036(15)
C33 0.145(3) 0.069(2) 0.0745(18) 0.0146(14) 0.0285(19) 0.037(2)
C34 0.105(2) 0.097(2) 0.0717(16) 0.0107(15) 0.0008(16) 0.045(2)
C35 0.0763(16) 0.0840(18) 0.0652(14) 0.0045(12) -0.0013(12) 0.0235(13)
C36 0.0724(16) 0.0724(18) 0.0961(19) -0.0159(14) -0.0002(14) -0.0112(13)
C37 0.0496(11) 0.0638(14) 0.0584(11) 0.0015(9) 0.0033(9) 0.0027(9)
C38 0.0506(11) 0.0644(14) 0.0647(13) -0.0005(10) 0.0077(10) -0.0009(10)
C39 0.0570(12) 0.0673(15) 0.0598(12) 0.0052(10) 0.0111(9) -0.0055(10)
C40 0.0622(14) 0.0670(16) 0.0742(15) 0.0031(11) 0.0074(11) -0.0056(11)
C41 0.0728(17) 0.0780(18) 0.0886(19) 0.0211(14) 0.0063(14) 0.0015(13)
C42 0.0794(18) 0.122(3) 0.0716(17) 0.0245(17) -0.0041(14) -0.0073(18)
C43 0.112(2) 0.105(3) 0.0643(16) -0.0058(15) -0.0036(16) -0.0152(19)
C44 0.099(2) 0.0748(18) 0.0628(15) -0.0027(12) 0.0067(14) -0.0026(15)
C45 0.0557(13) 0.0747(16) 0.0761(15) 0.0030(12) 0.0158(11) 0.0020(11)
C46 0.137(3) 0.191(4) 0.105(3) 0.059(3) 0.069(2) 0.086(3)
C47 0.164(4) 0.225(6) 0.124(3) 0.052(4) 0.085(3) 0.110(4)
C48 0.086(2) 0.123(3) 0.116(3) -0.006(2) 0.031(2) 0.037(2)
C49 0.0653(15) 0.0795(19) 0.103(2) -0.0075(15) 0.0046(15) 0.0098(13)
C50 0.0582(13) 0.0767(17) 0.0743(15) -0.0043(12) 0.0049(11) 0.0044(11)
C51 0.0559(15) 0.107(2) 0.142(3) 0.018(2) 0.0039(17) -0.0210(15)

loop_
_geom_bond_atom_site_label_1
_geom_bond_atom_site_label_2
_geom_bond_distance
_geom_bond_site_symmetry_2
_geom_bond_publ_flag
S1 O1 1.428(2) . ?
S1 O2 1.433(2) . ?
S1 N1 1.615(2) . ?
S1 C1 1.768(3) . ?
N1 C8 1.479(3) . ?
B1 O7 1.371(3) . ?
B1 O6 1.373(3) . ?
B1 C19 1.542(3) . ?
O3 C15 1.335(4) . ?
O3 C16 1.450(4) . ?
O4 C15 1.188(3) . ?
O5 C21 1.372(3) . ?
O5 C18 1.373(3) . ?
O6 C22 1.449(3) . ?
O7 C37 1.438(3) . ?
O8 C36 1.439(3) . ?
O8 C23 1.444(3) . ?
O9 C51 1.431(3) . ?
O9 C38 1.437(3) . ?
C1 C6 1.383(4) . ?
C1 C2 1.394(4) . ?
C2 C3 1.379(4) . ?
C3 C4 1.387(4) . ?
C4 C5 1.368(5) . ?
C4 C7 1.525(5) . ?
C5 C6 1.395(5) . ?
C8 C18 1.500(3) . ?
C8 C9 1.565(3) . ?
C9 C15 1.528(3) . ?
C9 C10 1.541(3) . ?
C9 C14 1.544(3) . ?
C10 C11 1.524(3) . ?
C11 C12 1.526(4) . ?
C12 C13 1.501(4) . ?
C13 C14 1.520(4) . ?
C16 C17 1.379(5) . ?
C18 C19 1.367(3) . ?
C19 C20 1.441(3) . ?
C20 C21 1.327(4) . ?
C22 C37 1.549(3) . ?
C22 C23 1.551(3) . ?
C23 C30 1.527(3) . ?
C23 C24 1.544(3) . ?
C24 C29 1.386(3) . ?
C24 C25 1.387(3) . ?
C25 C26 1.382(4) . ?
C26 C27 1.370(4) . ?
C27 C28 1.373(4) . ?
C28 C29 1.399(3) . ?
C30 C35 1.397(3) . ?
C30 C31 1.399(4) . ?
C31 C32 1.391(4) . ?
C32 C33 1.389(5) . ?
C33 C34 1.361(5) . ?
C34 C35 1.389(4) . ?
C37 C38 1.554(3) . ?
C38 C45 1.536(3) . ?
C38 C39 1.538(3) . ?
C39 C40 1.386(4) . ?
C39 C44 1.392(4) . ?
C40 C41 1.386(4) . ?
C41 C42 1.379(5) . ?
C42 C43 1.375(5) . ?
C43 C44 1.385(4) . ?
C45 C50 1.371(4) . ?
C45 C46 1.377(4) . ?
C46 C47 1.394(5) . ?
C47 C48 1.350(6) . ?
C48 C49 1.354(5) . ?
C49 C50 1.390(4) . ?

loop_
_cod_related_entry_id
_cod_related_entry_database
_cod_related_entry_code
1 ChemSpider 21183944
